data_7246639
loop_
_publ_author_name
'Willems, Henri\"ette M. G.'
'Edwards, Simon'
'Boffey, Helen K.'
'Chawner, Stephen J.'
'Green, Christopher'
'Romero, Tamara'
'Winpenny, David'
'Skidmore, John'
'Clarke, Jonathan H.'
'Andrews, Stephen P.'

_publ_section_title
;
 Identification of ARUK2002821 as an isoform-selective PI5P4K\a inhibitor
;
_journal_name_full 'RSC Medicinal Chemistry'
_journal_paper_doi 10.1039/D3MD00039G
_journal_year 2023
_chemical_formula_moiety 'C19 H15 Cl2 N5 O'
_chemical_formula_sum 'C19 H15 Cl2 N5 O'
_chemical_formula_weight 400.26
_space_group_crystal_system monoclinic
_space_group_IT_number 14
_space_group_name_Hall '-P 2ybc'
_space_group_name_H-M_alt 'P 1 21/c 1'
_atom_sites_solution_hydrogens mixed
_audit_creation_method SHELXL-2014/7
_audit_update_record
;
2023-01-20 deposited with the CCDC.	2023-04-04 downloaded from the CCDC.
;
_cell_angle_alpha 90
_cell_angle_beta 101.2056(12)
_cell_angle_gamma 90
_cell_formula_units_Z 4
_cell_length_a 11.3629(3)
_cell_length_b 7.1919(2)
_cell_length_c 22.2901(6)
_cell_measurement_reflns_used 9946
_cell_measurement_temperature 180(2)
_cell_measurement_theta_max 70.32
_cell_measurement_theta_min 3.97
_cell_volume 1786.84(8)
_computing_cell_refinement 'SAINT (Bruker, 2014)'
_computing_data_collection 'APEX2 (Bruker, 2014)'
_computing_data_reduction SAINT
_computing_molecular_graphics 'Mercury (Macrae et al., 2008)'
_computing_publication_material SHELXL
_computing_structure_refinement 'SHELXL (Sheldrick, 2015)'
_computing_structure_solution 'SHELXT (Sheldrick, 2015)'
_diffrn_ambient_temperature 180(2)
_diffrn_measured_fraction_theta_full 1.000
_diffrn_measured_fraction_theta_max 0.999
_diffrn_measurement_device_type 'Bruker D8-QUEST PHOTON-100'
_diffrn_measurement_method '\w and \f-scans'
_diffrn_radiation_type CuK\a
_diffrn_radiation_wavelength 1.54178
_diffrn_reflns_av_R_equivalents 0.0402
_diffrn_reflns_av_unetI/netI 0.0183
_diffrn_reflns_Laue_measured_fraction_full 1.000
_diffrn_reflns_Laue_measured_fraction_max 0.999
_diffrn_reflns_limit_h_max 13
_diffrn_reflns_limit_h_min -13
_diffrn_reflns_limit_k_max 8
_diffrn_reflns_limit_k_min -8
_diffrn_reflns_limit_l_max 27
_diffrn_reflns_limit_l_min -27
_diffrn_reflns_number 30283
_diffrn_reflns_point_group_measured_fraction_full 1.000
_diffrn_reflns_point_group_measured_fraction_max 0.999
_diffrn_reflns_theta_full 67.679
_diffrn_reflns_theta_max 70.316
_diffrn_reflns_theta_min 3.966
_diffrn_source 'Incoatec I\mS Cu microsource'
_exptl_absorpt_coefficient_mu 3.440
_exptl_absorpt_correction_T_max 0.7533
_exptl_absorpt_correction_T_min 0.5978
_exptl_absorpt_correction_type multi-scan
_exptl_absorpt_process_details 'SADABS (Bruker, 2014)'
_exptl_crystal_colour colourless
_exptl_crystal_density_diffrn 1.488
_exptl_crystal_description block
_exptl_crystal_F_000 824
_exptl_crystal_size_max 0.220
_exptl_crystal_size_mid 0.100
_exptl_crystal_size_min 0.050
_refine_diff_density_max 0.204
_refine_diff_density_min -0.312
_refine_diff_density_rms 0.054
_refine_ls_extinction_method none
_refine_ls_goodness_of_fit_ref 1.061
_refine_ls_hydrogen_treatment mixed
_refine_ls_matrix_type full
_refine_ls_number_parameters 250
_refine_ls_number_reflns 3416
_refine_ls_number_restraints 0
_refine_ls_restrained_S_all 1.061
_refine_ls_R_factor_all 0.0360
_refine_ls_R_factor_gt 0.0306
_refine_ls_shift/su_max 0.001
_refine_ls_shift/su_mean 0.000
_refine_ls_structure_factor_coef Fsqd
_refine_ls_weighting_details 'w=1/[\s^2^(Fo^2^)+(0.0360P)^2^+0.8398P] where P=(Fo^2^+2Fc^2^)/3'
_refine_ls_weighting_scheme calc
_refine_ls_wR_factor_gt 0.0746
_refine_ls_wR_factor_ref 0.0772
_reflns_Friedel_coverage 0.000
_reflns_number_gt 3037
_reflns_number_total 3416
_reflns_threshold_expression 'I > 2\s(I)'
_cod_data_source_file d3md00039g2.cif
_cod_data_source_block AB_B1_0015
_cod_original_sg_symbol_H-M 'P 21/c'
_cod_database_code 7246639
_cambridge_user_name 'Simon Edwards'
_cambridge_user_crsid sde30
_cambridge_crystallographer_name 'Andrew Bond'
_cambridge_crystallographer_crsid 'Andrew Bond'
_cambridge_sample_id ARUK2001750-002
_cambridge_data_id AB_B1_0015
_shelx_space_group_comment
;
The symmetry employed for this shelxl refinement is uniquely defined
by the following loop, which should always be used as a source of
symmetry information in preference to the above space-group names.
They are only intended as comments.
;
_shelx_estimated_absorpt_t_min 0.518
_shelx_estimated_absorpt_t_max 0.847

loop_
_space_group_symop_operation_xyz
'x, y, z'
'-x, y+1/2, -z+1/2'
'-x, -y, -z'
'x, -y-1/2, z-1/2'

loop_
_atom_site_label
_atom_site_type_symbol
_atom_site_fract_x
_atom_site_fract_y
_atom_site_fract_z
_atom_site_U_iso_or_equiv
_atom_site_adp_type
_atom_site_occupancy
_atom_site_site_symmetry_order
_atom_site_calc_flag
_atom_site_refinement_flags_posn
_atom_site_refinement_flags_adp
_atom_site_refinement_flags_occupancy
_atom_site_disorder_assembly
_atom_site_disorder_group
Cl1 Cl 0.19313(3) -0.06817(5) 0.69409(2) 0.02898(11) Uani 1 1 d . . . . .
Cl2 Cl 0.98297(4) 1.58852(7) 0.61669(2) 0.04412(14) Uani 1 1 d . . . . .
O1 O 0.14527(11) -0.12669(17) 0.56274(5) 0.0338(3) Uani 1 1 d . . . . .
N1 N 0.43594(12) 0.65550(18) 0.55810(6) 0.0244(3) Uani 1 1 d . . . . .
C2 C 0.50959(15) 0.7739(2) 0.53629(7) 0.0268(3) Uani 1 1 d . . . . .
H2A H 0.5146 0.7558 0.4946 0.032 Uiso 1 1 calc R U . . .
N3 N 0.57597(12) 0.91156(19) 0.56426(6) 0.0257(3) Uani 1 1 d . . . . .
C4 C 0.55934(13) 0.9311(2) 0.62222(6) 0.0191(3) Uani 1 1 d . . . . .
C5 C 0.48549(12) 0.8232(2) 0.65164(6) 0.0187(3) Uani 1 1 d . . . . .
C6 C 0.42365(12) 0.6759(2) 0.61639(6) 0.0193(3) Uani 1 1 d . . . . .
C7 C 0.50318(13) 0.8959(2) 0.71174(7) 0.0214(3) Uani 1 1 d . . . . .
H7A H 0.4641 0.8510 0.7429 0.026 Uiso 1 1 calc R U . . .
N8 N 0.58105(11) 1.03446(18) 0.71896(5) 0.0215(3) Uani 1 1 d . . . . .
N9 N 0.61496(11) 1.05697(17) 0.66348(5) 0.0200(3) Uani 1 1 d . . . . .
N10 N 0.35750(12) 0.55396(18) 0.64202(6) 0.0223(3) Uani 1 1 d . . . . .
H10 H 0.3592(16) 0.572(3) 0.6794(9) 0.028(5) Uiso 1 1 d . . . . .
C11 C 0.30237(13) 0.3867(2) 0.61758(7) 0.0211(3) Uani 1 1 d . . . . .
C12 C 0.27587(13) 0.2566(2) 0.65946(7) 0.0212(3) Uani 1 1 d . . . . .
H12A H 0.2944 0.2837 0.7020 0.025 Uiso 1 1 calc R U . . .
C13 C 0.22307(13) 0.0894(2) 0.63975(7) 0.0212(3) Uani 1 1 d . . . . .
C14 C 0.19551(13) 0.0432(2) 0.57765(7) 0.0248(3) Uani 1 1 d . . . . .
C15 C 0.22090(15) 0.1742(2) 0.53634(7) 0.0307(4) Uani 1 1 d . . . . .
H15A H 0.2026 0.1467 0.4939 0.037 Uiso 1 1 calc R U . . .
C16 C 0.27257(15) 0.3450(2) 0.55556(7) 0.0286(3) Uani 1 1 d . . . . .
H16A H 0.2875 0.4332 0.5262 0.034 Uiso 1 1 calc R U . . .
C17 C 0.12961(17) -0.1815(3) 0.49990(8) 0.0369(4) Uani 1 1 d . . . . .
H17A H 0.0965 -0.3076 0.4951 0.055 Uiso 1 1 calc R U . . .
H17B H 0.2073 -0.1791 0.4870 0.055 Uiso 1 1 calc R U . . .
H17C H 0.0743 -0.0953 0.4746 0.055 Uiso 1 1 calc R U . . .
C18 C 0.70493(13) 1.1887(2) 0.65504(6) 0.0197(3) Uani 1 1 d . . . . .
C19 C 0.66916(14) 1.3530(2) 0.62496(7) 0.0256(3) Uani 1 1 d . . . . .
H19A H 0.5862 1.3794 0.6119 0.031 Uiso 1 1 calc R U . . .
C20 C 0.75454(15) 1.4798(2) 0.61372(7) 0.0298(4) Uani 1 1 d . . . . .
H20A H 0.7311 1.5941 0.5936 0.036 Uiso 1 1 calc R U . . .
C21 C 0.87437(15) 1.4355(2) 0.63259(7) 0.0282(3) Uani 1 1 d . . . . .
C22 C 0.91032(14) 1.2716(2) 0.66282(7) 0.0283(3) Uani 1 1 d . . . . .
H22A H 0.9934 1.2455 0.6754 0.034 Uiso 1 1 calc R U . . .
C23 C 0.82559(14) 1.1440(2) 0.67507(7) 0.0241(3) Uani 1 1 d . . . . .
C24 C 0.86337(16) 0.9665(3) 0.70892(9) 0.0390(4) Uani 1 1 d . . . . .
H24A H 0.9466 0.9379 0.7064 0.058 Uiso 1 1 calc R U . . .
H24B H 0.8111 0.8648 0.6906 0.058 Uiso 1 1 calc R U . . .
H24C H 0.8571 0.9808 0.7519 0.058 Uiso 1 1 calc R U . . .

loop_
_atom_site_aniso_label
_atom_site_aniso_U_11
_atom_site_aniso_U_22
_atom_site_aniso_U_33
_atom_site_aniso_U_23
_atom_site_aniso_U_13
_atom_site_aniso_U_12
Cl1 0.0313(2) 0.0265(2) 0.0303(2) 0.00405(15) 0.00913(15) -0.00879(15)
Cl2 0.0449(3) 0.0406(3) 0.0491(3) 0.0001(2) 0.0148(2) -0.0240(2)
O1 0.0433(7) 0.0284(6) 0.0306(6) -0.0077(5) 0.0089(5) -0.0163(5)
N1 0.0286(7) 0.0253(7) 0.0191(6) -0.0007(5) 0.0038(5) -0.0060(5)
C2 0.0334(8) 0.0301(8) 0.0171(7) -0.0006(6) 0.0052(6) -0.0070(7)
N3 0.0312(7) 0.0280(7) 0.0183(6) -0.0007(5) 0.0058(5) -0.0079(5)
C4 0.0200(7) 0.0185(7) 0.0183(7) 0.0015(6) 0.0023(5) -0.0001(5)
C5 0.0191(7) 0.0175(7) 0.0193(7) 0.0017(5) 0.0032(5) 0.0012(5)
C6 0.0195(7) 0.0179(7) 0.0201(7) 0.0008(6) 0.0026(5) -0.0001(5)
C7 0.0237(7) 0.0212(7) 0.0201(7) 0.0001(6) 0.0066(6) -0.0011(6)
N8 0.0243(6) 0.0229(6) 0.0182(6) -0.0015(5) 0.0065(5) -0.0016(5)
N9 0.0211(6) 0.0210(6) 0.0179(6) -0.0010(5) 0.0040(5) -0.0035(5)
N10 0.0287(7) 0.0213(7) 0.0175(6) -0.0020(5) 0.0057(5) -0.0058(5)
C11 0.0198(7) 0.0199(7) 0.0235(7) -0.0012(6) 0.0042(6) -0.0034(5)
C12 0.0211(7) 0.0233(8) 0.0195(7) -0.0012(6) 0.0048(5) -0.0017(6)
C13 0.0183(7) 0.0225(7) 0.0239(7) 0.0022(6) 0.0068(6) -0.0024(5)
C14 0.0226(7) 0.0240(8) 0.0276(8) -0.0048(6) 0.0043(6) -0.0070(6)
C15 0.0380(9) 0.0331(9) 0.0205(7) -0.0040(7) 0.0041(7) -0.0120(7)
C16 0.0355(9) 0.0287(8) 0.0212(7) 0.0006(6) 0.0047(6) -0.0093(7)
C17 0.0433(10) 0.0333(10) 0.0336(9) -0.0141(7) 0.0063(8) -0.0127(8)
C18 0.0224(7) 0.0192(7) 0.0175(7) -0.0025(5) 0.0040(5) -0.0044(6)
C19 0.0243(8) 0.0249(8) 0.0263(8) 0.0011(6) 0.0018(6) -0.0003(6)
C20 0.0387(9) 0.0212(8) 0.0287(8) 0.0044(7) 0.0050(7) -0.0041(7)
C21 0.0336(9) 0.0269(8) 0.0253(8) -0.0048(6) 0.0085(6) -0.0136(7)
C22 0.0224(8) 0.0329(9) 0.0288(8) -0.0042(7) 0.0033(6) -0.0059(6)
C23 0.0246(8) 0.0238(8) 0.0238(7) -0.0009(6) 0.0044(6) -0.0020(6)
C24 0.0261(8) 0.0350(10) 0.0544(12) 0.0139(9) 0.0040(8) 0.0050(7)

loop_
_atom_type_symbol
_atom_type_description
_atom_type_scat_dispersion_real
_atom_type_scat_dispersion_imag
_atom_type_scat_source
C C 0.0181 0.0091 'International Tables Vol C Tables 4.2.6.8 and 6.1.1.4'
H H 0.0000 0.0000 'International Tables Vol C Tables 4.2.6.8 and 6.1.1.4'
N N 0.0311 0.0180 'International Tables Vol C Tables 4.2.6.8 and 6.1.1.4'
O O 0.0492 0.0322 'International Tables Vol C Tables 4.2.6.8 and 6.1.1.4'
Cl Cl 0.3639 0.7018 'International Tables Vol C Tables 4.2.6.8 and 6.1.1.4'

loop_
_geom_angle_atom_site_label_1
_geom_angle_atom_site_label_2
_geom_angle_atom_site_label_3
_geom_angle
_geom_angle_site_symmetry_1
_geom_angle_site_symmetry_3
_geom_angle_publ_flag
C14 O1 C17 116.87(13) . . ?
C6 N1 C2 117.96(13) . . ?
N3 C2 N1 129.67(14) . . ?
N3 C2 H2A 115.2 . . ?
N1 C2 H2A 115.2 . . ?
C2 N3 C4 110.83(13) . . ?
N3 C4 N9 125.83(13) . . ?
N3 C4 C5 126.92(14) . . ?
N9 C4 C5 107.21(12) . . ?
C4 C5 C7 104.54(13) . . ?
C4 C5 C6 115.62(13) . . ?
C7 C5 C6 139.73(14) . . ?
N1 C6 N10 120.64(13) . . ?
N1 C6 C5 118.92(13) . . ?
N10 C6 C5 120.38(13) . . ?
N8 C7 C5 111.26(13) . . ?
N8 C7 H7A 124.4 . . ?
C5 C7 H7A 124.4 . . ?
C7 N8 N9 106.11(12) . . ?
C4 N9 N8 110.87(11) . . ?
C4 N9 C18 127.07(12) . . ?
N8 N9 C18 121.87(11) . . ?
C6 N10 C11 129.01(13) . . ?
C6 N10 H10 114.2(13) . . ?
C11 N10 H10 116.0(13) . . ?
C16 C11 C12 118.55(14) . . ?
C16 C11 N10 124.76(14) . . ?
C12 C11 N10 116.70(13) . . ?
C13 C12 C11 120.62(14) . . ?
C13 C12 H12A 119.7 . . ?
C11 C12 H12A 119.7 . . ?
C12 C13 C14 121.55(14) . . ?
C12 C13 Cl1 118.60(11) . . ?
C14 C13 Cl1 119.83(12) . . ?
O1 C14 C15 125.38(14) . . ?
O1 C14 C13 117.21(14) . . ?
C15 C14 C13 117.41(14) . . ?
C14 C15 C16 121.65(15) . . ?
C14 C15 H15A 119.2 . . ?
C16 C15 H15A 119.2 . . ?
C11 C16 C15 120.19(15) . . ?
C11 C16 H16A 119.9 . . ?
C15 C16 H16A 119.9 . . ?
O1 C17 H17A 109.5 . . ?
O1 C17 H17B 109.5 . . ?
H17A C17 H17B 109.5 . . ?
O1 C17 H17C 109.5 . . ?
H17A C17 H17C 109.5 . . ?
H17B C17 H17C 109.5 . . ?
C19 C18 C23 122.11(14) . . ?
C19 C18 N9 118.66(13) . . ?
C23 C18 N9 119.18(13) . . ?
C18 C19 C20 119.96(15) . . ?
C18 C19 H19A 120.0 . . ?
C20 C19 H19A 120.0 . . ?
C21 C20 C19 118.36(15) . . ?
C21 C20 H20A 120.8 . . ?
C19 C20 H20A 120.8 . . ?
C22 C21 C20 121.76(15) . . ?
C22 C21 Cl2 119.03(13) . . ?
C20 C21 Cl2 119.20(13) . . ?
C21 C22 C23 120.52(15) . . ?
C21 C22 H22A 119.7 . . ?
C23 C22 H22A 119.7 . . ?
C18 C23 C22 117.28(15) . . ?
C18 C23 C24 121.60(14) . . ?
C22 C23 C24 121.12(15) . . ?
C23 C24 H24A 109.5 . . ?
C23 C24 H24B 109.5 . . ?
H24A C24 H24B 109.5 . . ?
C23 C24 H24C 109.5 . . ?
H24A C24 H24C 109.5 . . ?
H24B C24 H24C 109.5 . . ?

loop_
_geom_bond_atom_site_label_1
_geom_bond_atom_site_label_2
_geom_bond_distance
_geom_bond_site_symmetry_2
_geom_bond_publ_flag
Cl1 C13 1.7400(15) . ?
Cl2 C21 1.7405(16) . ?
O1 C14 1.3621(19) . ?
O1 C17 1.433(2) . ?
N1 C6 1.3415(19) . ?
N1 C2 1.349(2) . ?
C2 N3 1.325(2) . ?
C2 H2A 0.9500 . ?
N3 C4 1.3489(19) . ?
C4 N9 1.3562(19) . ?
C4 C5 1.397(2) . ?
C5 C7 1.416(2) . ?
C5 C6 1.421(2) . ?
C6 N10 1.3515(19) . ?
C7 N8 1.3213(19) . ?
C7 H7A 0.9500 . ?
N8 N9 1.3744(17) . ?
N9 C18 1.4329(18) . ?
N10 C11 1.4153(19) . ?
N10 H10 0.84(2) . ?
C11 C16 1.391(2) . ?
C11 C12 1.395(2) . ?
C12 C13 1.377(2) . ?
C12 H12A 0.9500 . ?
C13 C14 1.399(2) . ?
C14 C15 1.386(2) . ?
C15 C16 1.393(2) . ?
C15 H15A 0.9500 . ?
C16 H16A 0.9500 . ?
C17 H17A 0.9800 . ?
C17 H17B 0.9800 . ?
C17 H17C 0.9800 . ?
C18 C19 1.380(2) . ?
C18 C23 1.395(2) . ?
C19 C20 1.389(2) . ?
C19 H19A 0.9500 . ?
C20 C21 1.382(2) . ?
C20 H20A 0.9500 . ?
C21 C22 1.379(2) . ?
C22 C23 1.395(2) . ?
C22 H22A 0.9500 . ?
C23 C24 1.502(2) . ?
C24 H24A 0.9800 . ?
C24 H24B 0.9800 . ?
C24 H24C 0.9800 . ?

loop_
_geom_hbond_atom_site_label_D
_geom_hbond_atom_site_label_H
_geom_hbond_atom_site_label_A
_geom_hbond_distance_DH
_geom_hbond_distance_HA
_geom_hbond_distance_DA
_geom_hbond_angle_DHA
_geom_hbond_site_symmetry_A
N10 H10 N8 0.84(2) 2.25(2) 3.0445(18) 157.4(17) 2_646

loop_
_geom_torsion_atom_site_label_1
_geom_torsion_atom_site_label_2
_geom_torsion_atom_site_label_3
_geom_torsion_atom_site_label_4
_geom_torsion
_geom_torsion_site_symmetry_1
_geom_torsion_site_symmetry_2
_geom_torsion_site_symmetry_3
_geom_torsion_site_symmetry_4
_geom_torsion_publ_flag
C6 N1 C2 N3 1.0(3) . . . . ?
N1 C2 N3 C4 -2.4(2) . . . . ?
C2 N3 C4 N9 178.97(14) . . . . ?
C2 N3 C4 C5 1.2(2) . . . . ?
N3 C4 C5 C7 178.05(15) . . . . ?
N9 C4 C5 C7 -0.06(16) . . . . ?
N3 C4 C5 C6 1.2(2) . . . . ?
N9 C4 C5 C6 -176.94(12) . . . . ?
C2 N1 C6 N10 -175.56(14) . . . . ?
C2 N1 C6 C5 1.8(2) . . . . ?
C4 C5 C6 N1 -2.7(2) . . . . ?
C7 C5 C6 N1 -178.01(17) . . . . ?
C4 C5 C6 N10 174.67(13) . . . . ?
C7 C5 C6 N10 -0.7(3) . . . . ?
C4 C5 C7 N8 -0.43(17) . . . . ?
C6 C5 C7 N8 175.21(17) . . . . ?
C5 C7 N8 N9 0.74(16) . . . . ?
N3 C4 N9 N8 -177.62(14) . . . . ?
C5 C4 N9 N8 0.51(16) . . . . ?
N3 C4 N9 C18 -2.6(2) . . . . ?
C5 C4 N9 C18 175.58(13) . . . . ?
C7 N8 N9 C4 -0.78(16) . . . . ?
C7 N8 N9 C18 -176.15(13) . . . . ?
N1 C6 N10 C11 6.1(2) . . . . ?
C5 C6 N10 C11 -171.19(14) . . . . ?
C6 N10 C11 C16 -22.2(2) . . . . ?
C6 N10 C11 C12 158.30(15) . . . . ?
C16 C11 C12 C13 1.0(2) . . . . ?
N10 C11 C12 C13 -179.48(13) . . . . ?
C11 C12 C13 C14 0.7(2) . . . . ?
C11 C12 C13 Cl1 179.51(11) . . . . ?
C17 O1 C14 C15 7.1(2) . . . . ?
C17 O1 C14 C13 -173.25(15) . . . . ?
C12 C13 C14 O1 178.91(14) . . . . ?
Cl1 C13 C14 O1 0.1(2) . . . . ?
C12 C13 C14 C15 -1.4(2) . . . . ?
Cl1 C13 C14 C15 179.80(12) . . . . ?
O1 C14 C15 C16 -179.96(16) . . . . ?
C13 C14 C15 C16 0.4(3) . . . . ?
C12 C11 C16 C15 -2.0(2) . . . . ?
N10 C11 C16 C15 178.53(15) . . . . ?
C14 C15 C16 C11 1.3(3) . . . . ?
C4 N9 C18 C19 81.68(19) . . . . ?
N8 N9 C18 C19 -103.75(16) . . . . ?
C4 N9 C18 C23 -95.67(18) . . . . ?
N8 N9 C18 C23 78.91(18) . . . . ?
C23 C18 C19 C20 0.1(2) . . . . ?
N9 C18 C19 C20 -177.18(14) . . . . ?
C18 C19 C20 C21 0.9(2) . . . . ?
C19 C20 C21 C22 -1.1(2) . . . . ?
C19 C20 C21 Cl2 177.81(12) . . . . ?
C20 C21 C22 C23 0.3(2) . . . . ?
Cl2 C21 C22 C23 -178.56(12) . . . . ?
C19 C18 C23 C22 -0.8(2) . . . . ?
N9 C18 C23 C22 176.43(13) . . . . ?
C19 C18 C23 C24 178.71(16) . . . . ?
N9 C18 C23 C24 -4.0(2) . . . . ?
C21 C22 C23 C18 0.6(2) . . . . ?
C21 C22 C23 C24 -178.92(16) . . . . ?
